data_2018831
loop_
_publ_author_name
'Chernyshev, Vladimir V.'
'Petkune, Sanita'
'Actins, Andris'
'Auzins, Raimonds'
'Davlyatshin, Dmitry I.'
'Nosyrev, Pavel V.'
'Velikodny, Yurii A.'

_publ_section_title
;
 Two polymorphs of afobazole from powder diffraction data
;
_journal_coeditor_code SF3190
_journal_issue 3
_journal_name_full 'Acta Crystallographica Section C'
_journal_page_first 299
_journal_page_last 302
_journal_paper_doi 10.1107/S0108270113004502
_journal_volume 69
_journal_year 2013
_chemical_formula_iupac 'C15 H23 N3 O2 S 2+ , 2Cl -'
_chemical_formula_moiety 'C15 H23 N3 O2 S 2+, 2(Cl -)'
_chemical_formula_sum 'C15 H23 Cl2 N3 O2 S'
_chemical_formula_weight 380.33
_chemical_melting_point 482
_chemical_name_common afobazole
_chemical_name_systematic
;
5-Ethoxy-2-[2-(morpholin-4-ium-4-yl)ethylsulfanyl]-1<i>H</i>-benzimidazol-3-ium
dichloride
;
_space_group_IT_number 14
_symmetry_cell_setting monoclinic
_symmetry_space_group_name_Hall '-P 2ybc'
_symmetry_space_group_name_H-M 'P 1 21/c 1'
_audit_creation_method SHELXL97
_cell_angle_alpha 90.00
_cell_angle_beta 103.225(17)
_cell_angle_gamma 90.00
_cell_formula_units_Z 4
_cell_length_a 9.7910(11)
_cell_length_b 18.2689(19)
_cell_length_c 10.5687(12)
_cell_measurement_reflns_used 1492
_cell_measurement_temperature 298(2)
_cell_measurement_theta_max 44.995
_cell_measurement_theta_min 4.636
_cell_volume 1840.3(4)
_computing_cell_refinement 'MRIA (Zlokazov & Chernyshev, 1992)'
_computing_data_collection 'G670 Imaging-Plate Guinier Camera Software (Huber, 2002)'
_computing_data_reduction 'G670 Imaging-Plate Guinier Camera Software (Huber, 2002)'
_computing_molecular_graphics
;
PLATON (Spek, 2009) and Mercury (Macrae <i>et al.</i>, 2008)
;
_computing_publication_material
;
MRIA (Zlokazov & Chernyshev, 1992) and SHELXL97 (Sheldrick,
2008)
;
_computing_structure_refinement 'MRIA (Zlokazov & Chernyshev, 1992)'
_computing_structure_solution 'simulated annealing (Zhukov <i>et al.</i>, 2001)'
_diffrn_ambient_temperature 298(2)
_diffrn_measurement_device_type 'Huber G670 Guinier camera'
_diffrn_radiation_monochromator 'curved germanium(111)'
_diffrn_radiation_source 'line-focus sealed tube'
_diffrn_radiation_type CuK\a~1~
_diffrn_radiation_wavelength 1.54059
_exptl_absorpt_coefficient_mu 4.334
_exptl_absorpt_correction_type none
_exptl_crystal_density_diffrn 1.373
_exptl_crystal_density_method 'not measured'
_exptl_crystal_F_000 800
_pd_block_diffractogram_id Form_IV_pattern
_pd_char_colour white
_pd_char_particle_morphology prism
_pd_instr_location
;
Department of Chemistry, Moscow State University, 119991 Moscow, Russia
;
_pd_meas_2theta_range_inc 0.01
_pd_meas_2theta_range_max 76.00
_pd_meas_2theta_range_min 4.00
_pd_meas_number_of_points 7201
_pd_meas_scan_method cont
_pd_prep_pressure 101
_pd_prep_temperature 298(2)
_pd_proc_2theta_range_inc 0.01
_pd_proc_2theta_range_max 76.00
_pd_proc_2theta_range_min 4.00
_pd_proc_info_excluded_regions none
_pd_proc_ls_background_function 'Chebyshev polynomial up to the 5th order'
_pd_proc_ls_pref_orient_corr
;
March--Dollase (Dollase, 1986); direction of preferred orientation
[001],
texture parameter <i>r</i> = 0.970(12)
;
_pd_proc_ls_profile_function
;
split-type pseudo-Voigt (Toraya, 1986); anisotropic line-broadening has
been
taken into account with nine varied parameters (Popa, 1998)
;
_pd_proc_ls_prof_R_factor 0.0234
_pd_proc_ls_prof_wR_expected 0.0118
_pd_proc_ls_prof_wR_factor 0.0302
_pd_proc_wavelength 1.54059
_pd_spec_mounting
;
thin layer in the specimen holder of the camera
;
_pd_spec_mount_mode transmission
_pd_spec_shape 'flat sheet'
_pd_spec_size_axial 15
_pd_spec_size_equat 1
_pd_spec_size_thick 1
_refine_diff_density_max 0.38
_refine_diff_density_min -0.46
_refine_ls_extinction_method none
_refine_ls_goodness_of_fit_all 2.552
_refine_ls_hydrogen_treatment noref
_refine_ls_matrix_type fullcycle
_refine_ls_number_constraints 0
_refine_ls_number_parameters 137
_refine_ls_number_restraints 68
_refine_ls_shift/su_max 0.001
_refine_ls_shift/su_mean 0.000
_refine_ls_structure_factor_coef Inet
_refine_ls_weighting_scheme sigma
_cod_data_source_file sf3190.cif
_cod_data_source_block IV
_cod_original_sg_symbol_H-M 'P 21/c'
_cod_database_code 2018831

loop_
_symmetry_equiv_pos_as_xyz
'x, y, z'
'x, -y+1/2, z+1/2'
'-x, -y, -z'
'-x, y-1/2, -z-1/2'

loop_
_atom_site_type_symbol
_atom_site_label
_atom_site_fract_x
_atom_site_fract_y
_atom_site_fract_z
_atom_site_U_iso_or_equiv
_atom_site_adp_type
_atom_site_calc_flag
_atom_site_occupancy
_atom_site_symmetry_multiplicity
N N1 0.9781(8) 0.4679(4) 0.1534(7) 0.053(3) Uiso d 1 1
H H1 1.0252 0.4454 0.1059 0.064 Uiso calc 1 1
C C2 0.8381(10) 0.4637(5) 0.1390(8) 0.059(4) Uiso d 1 1
N N3 0.8032(8) 0.5117(4) 0.2275(7) 0.056(3) Uiso d 1 1
H H3 0.7189 0.5218 0.2328 0.067 Uiso calc 1 1
C C4 0.9415(10) 0.5916(5) 0.4103(9) 0.058(4) Uiso d 1 1
H H4 0.8670 0.6094 0.4424 0.070 Uiso calc 1 1
C C5 1.0811(10) 0.6130(5) 0.4622(9) 0.062(4) Uiso d 1 1
C C6 1.1900(10) 0.5847(5) 0.4070(9) 0.057(4) Uiso d 1 1
H H6 1.2807 0.6011 0.4423 0.068 Uiso calc 1 1
C C7 1.1737(10) 0.5362(5) 0.3081(9) 0.063(4) Uiso d 1 1
H H7 1.2490 0.5190 0.2767 0.076 Uiso calc 1 1
C C8 1.0347(10) 0.5137(5) 0.2559(9) 0.057(3) Uiso d 1 1
C C9 0.9220(10) 0.5410(5) 0.3057(9) 0.056(4) Uiso d 1 1
O O10 1.1213(6) 0.6614(3) 0.5621(5) 0.046(2) Uiso d 1 1
C C11 1.0126(10) 0.7106(5) 0.5916(8) 0.056(3) Uiso d 1 1
H H11A 0.9413 0.6832 0.6217 0.067 Uiso calc 1 1
H H11B 0.9683 0.7393 0.5160 0.067 Uiso calc 1 1
C C12 1.0966(10) 0.7592(5) 0.6990(9) 0.060(3) Uiso d 1 1
H H12A 1.0349 0.7938 0.7257 0.090 Uiso calc 1 1
H H12B 1.1673 0.7850 0.6670 0.090 Uiso calc 1 1
H H12C 1.1406 0.7294 0.7718 0.090 Uiso calc 1 1
S S13 0.7215(3) 0.42270(14) 0.0146(2) 0.0510(10) Uiso d 1 1
C C14 0.5594(10) 0.4127(5) 0.0751(9) 0.063(4) Uiso d 1 1
H H14A 0.5508 0.4518 0.1349 0.076 Uiso calc 1 1
H H14B 0.4768 0.4125 0.0039 0.076 Uiso calc 1 1
C C15 0.5808(10) 0.3356(5) 0.1471(9) 0.065(4) Uiso d 1 1
H H15A 0.5826 0.2963 0.0857 0.078 Uiso calc 1 1
H H15B 0.6678 0.3348 0.2131 0.078 Uiso calc 1 1
N N16 0.4543(8) 0.3275(4) 0.2089(7) 0.062(3) Uiso d 1 1
H H16 0.3777 0.3445 0.1505 0.074 Uiso calc 1 1
C C17 0.4721(10) 0.3743(5) 0.3303(9) 0.063(3) Uiso d 1 1
H H17A 0.5588 0.3614 0.3912 0.076 Uiso calc 1 1
H H17B 0.4769 0.4255 0.3077 0.076 Uiso calc 1 1
C C18 0.3493(10) 0.3620(5) 0.3923(9) 0.057(3) Uiso d 1 1
H H18A 0.3618 0.3910 0.4710 0.068 Uiso calc 1 1
H H18B 0.2634 0.3779 0.3332 0.068 Uiso calc 1 1
O O19 0.3379(6) 0.2867(3) 0.4230(5) 0.048(2) Uiso d 1 1
C C20 0.3036(9) 0.2454(5) 0.3042(9) 0.056(3) Uiso d 1 1
H H20A 0.2192 0.2651 0.2477 0.067 Uiso calc 1 1
H H20B 0.2860 0.1948 0.3229 0.067 Uiso calc 1 1
C C21 0.4272(10) 0.2498(5) 0.2354(9) 0.057(3) Uiso d 1 1
H H21A 0.5105 0.2283 0.2903 0.068 Uiso calc 1 1
H H21B 0.4042 0.2226 0.1545 0.068 Uiso calc 1 1
Cl Cl1 0.1768(3) 0.37260(14) 0.0310(2) 0.0500(9) Uiso d 1 1
Cl Cl2 0.5313(3) 0.56770(14) 0.2831(2) 0.0470(9) Uiso d 1 1

loop_
_atom_type_symbol
_atom_type_description
_atom_type_scat_dispersion_real
_atom_type_scat_dispersion_imag
_atom_type_scat_source
Cl Cl 0.3639 0.7018 'International Tables Vol C Tables 4.2.6.8 and 6.1.1.4'
S S 0.3331 0.5567 'International Tables Vol C Tables 4.2.6.8 and 6.1.1.4'
O O 0.0492 0.0322 'International Tables Vol C Tables 4.2.6.8 and 6.1.1.4'
N N 0.0311 0.0180 'International Tables Vol C Tables 4.2.6.8 and 6.1.1.4'
C C 0.0181 0.0091 'International Tables Vol C Tables 4.2.6.8 and 6.1.1.4'
H H 0.0000 0.0000 'International Tables Vol C Tables 4.2.6.8 and 6.1.1.4'

loop_
_geom_angle_atom_site_label_1
_geom_angle_atom_site_label_2
_geom_angle_atom_site_label_3
_geom_angle
C2 N1 C8 109.8(8)
C2 N1 H1 125.1
C8 N1 H1 125.1
N1 C2 N3 106.9(7)
N1 C2 S13 126.7(8)
N3 C2 S13 125.1(7)
C9 N3 C2 110.4(8)
C9 N3 H3 124.8
C2 N3 H3 124.8
C5 C4 C9 115.5(9)
C5 C4 H4 122.3
C9 C4 H4 122.3
O10 C5 C4 124.4(9)
O10 C5 C6 116.2(8)
C4 C5 C6 119.4(8)
C7 C6 C5 126.0(9)
C7 C6 H6 117.0
C5 C6 H6 117.0
C6 C7 C8 115.3(10)
C6 C7 H7 122.4
C8 C7 H7 122.4
N1 C8 C7 131.5(9)
N1 C8 C9 107.3(8)
C7 C8 C9 121.1(9)
N3 C9 C8 105.3(8)
N3 C9 C4 131.9(9)
C8 C9 C4 122.7(8)
C5 O10 C11 117.6(6)
O10 C11 C12 102.7(7)
O10 C11 H11A 111.2
C12 C11 H11A 111.2
O10 C11 H11B 111.3
C12 C11 H11B 111.3
H11A C11 H11B 109.1
C11 C12 H12A 109.5
C11 C12 H12B 109.5
H12A C12 H12B 109.5
C11 C12 H12C 109.5
H12A C12 H12C 109.4
H12B C12 H12C 109.5
C2 S13 C14 104.7(5)
C15 C14 S13 102.9(6)
C15 C14 H14A 111.2
S13 C14 H14A 111.2
C15 C14 H14B 111.2
S13 C14 H14B 111.2
H14A C14 H14B 109.1
N16 C15 C14 105.0(7)
N16 C15 H15A 110.8
C14 C15 H15A 110.7
N16 C15 H15B 110.8
C14 C15 H15B 110.7
H15A C15 H15B 108.8
C21 N16 C17 111.7(7)
C21 N16 C15 111.7(7)
C17 N16 C15 111.0(7)
C21 N16 H16 107.4
C17 N16 H16 107.4
C15 N16 H16 107.4
C18 C17 N16 109.5(7)
C18 C17 H17A 109.7
N16 C17 H17A 109.8
C18 C17 H17B 109.8
N16 C17 H17B 109.8
H17A C17 H17B 108.2
O19 C18 C17 110.7(8)
O19 C18 H18A 109.5
C17 C18 H18A 109.5
O19 C18 H18B 109.5
C17 C18 H18B 109.5
H18A C18 H18B 108.1
C18 O19 C20 108.9(6)
O19 C20 C21 109.3(7)
O19 C20 H20A 109.8
C21 C20 H20A 109.8
O19 C20 H20B 109.9
C21 C20 H20B 109.8
H20A C20 H20B 108.2
N16 C21 C20 109.3(8)
N16 C21 H21A 109.8
C20 C21 H21A 109.8
N16 C21 H21B 109.8
C20 C21 H21B 109.8
H21A C21 H21B 108.3

loop_
_geom_bond_atom_site_label_1
_geom_bond_atom_site_label_2
_geom_bond_distance
N1 C2 1.346(12)
N1 C8 1.381(11)
N1 H1 0.86
C2 N3 1.381(12)
C2 S13 1.705(9)
N3 C9 1.372(11)
N3 H3 0.86
C4 C5 1.407(13)
C4 C9 1.420(13)
C4 H4 0.93
C5 O10 1.364(11)
C5 C6 1.425(15)
C6 C7 1.352(13)
C6 H6 0.93
C7 C8 1.408(13)
C7 H7 0.93
C8 C9 1.417(15)
O10 C11 1.480(12)
C11 C12 1.525(12)
C11 H11A 0.97
C11 H11B 0.97
C12 H12A 0.96
C12 H12B 0.96
C12 H12C 0.96
S13 C14 1.851(11)
C14 C15 1.592(13)
C14 H14A 0.97
C14 H14B 0.97
C15 N16 1.533(14)
C15 H15A 0.97
C15 H15B 0.97
N16 C21 1.483(12)
N16 C17 1.518(12)
N16 H16 0.91
C17 C18 1.512(15)
C17 H17A 0.97
C17 H17B 0.97
C18 O19 1.424(11)
C18 H18A 0.97
C18 H18B 0.97
O19 C20 1.437(10)
C20 C21 1.550(14)
C20 H20A 0.97
C20 H20B 0.97
C21 H21A 0.97
C21 H21B 0.97

loop_
_geom_hbond_atom_site_label_D
_geom_hbond_atom_site_label_H
_geom_hbond_atom_site_label_A
_geom_hbond_site_symmetry_A
_geom_hbond_distance_DH
_geom_hbond_distance_HA
_geom_hbond_distance_DA
_geom_hbond_angle_DHA
N1 H1 Cl1 1_655 0.86 2.26 3.104(8) 165
N3 H3 Cl2 . 0.86 2.19 3.032(8) 165
N16 H16 Cl1 . 0.91 2.14 3.043(8) 171
C14 H14A Cl2 . 0.97 2.67 3.634(10) 176
C17 H17B Cl2 . 0.97 2.68 3.633(10) 169
C18 H18A Cl2 3_666 0.97 2.68 3.599(9) 160
C21 H21B O19 2_554 0.97 2.39 3.285(11) 153

loop_
_cod_related_entry_id
_cod_related_entry_database
_cod_related_entry_code
1 ChemSpider 9524442
